data_7225118
loop_
_publ_author_name
'Meng, Yanxia'
'Yang, Hua'
'Li, DaCheng'
'Zeng, Suyuan'
'Chen, Guifang'
'Li, Shengli'
'Dou, Jianmin'

_publ_section_title
;
 Synthesis, Crystal Structure, DNA-Binding and Magnetism of Copper
 15-Metallacrown-5 Complexes Based on Glycinehydroxamic Acid Ligand
;
_journal_name_full 'RSC Adv.'
_journal_paper_doi 10.1039/C6RA05239H
_journal_year 2016
_chemical_formula_moiety '{Pr(NO3)(H2O)2[15-MCCu(N)glyha-5] (H2O)}?2NO3?8H2O'
_chemical_formula_sum 'C10 H42 Cu5 N13 O30 Pr'
_chemical_formula_weight 1283.17
_chemical_name_common metallacrown
_chemical_name_systematic '{Pr(NO3)(H2O)2[15-MCCu(N)glyha-5] (H2O)}?2NO3?8H2O'
_space_group_crystal_system triclinic
_space_group_IT_number 2
_space_group_name_Hall '-P 1'
_space_group_name_H-M_alt 'P -1'
_symmetry_space_group_name_Hall '-P 1'
_symmetry_space_group_name_H-M 'P -1'
_atom_sites_solution_hydrogens mixed
_audit_creation_method SHELXL-2014/7
_audit_update_record
;
2016-04-19 deposited with the CCDC.
2016-05-03 downloaded from the CCDC.
;
_cell_angle_alpha 72.440(5)
_cell_angle_beta 87.722(6)
_cell_angle_gamma 73.844(6)
_cell_formula_units_Z 2
_cell_length_a 10.7585(9)
_cell_length_b 11.4924(7)
_cell_length_c 16.8500(10)
_cell_measurement_reflns_used 3608
_cell_measurement_temperature 293(2)
_cell_measurement_theta_max 71.7120
_cell_measurement_theta_min 4.2790
_cell_volume 1905.6(2)
_computing_cell_refinement 'CrysAlisPro, Agilent Technologies'
_computing_data_collection 'CrysAlisPro, Agilent Technologies'
_computing_data_reduction 'CrysAlisPro, Agilent Technologies'
_computing_molecular_graphics 'Bruker SHELXTL'
_computing_publication_material 'Bruker SHELXTL'
_computing_structure_refinement 'SHELXL-2014/7 (Sheldrick, 2014)'
_computing_structure_solution 'Bruker SHELXTL'
_diffrn_ambient_temperature 293(2)
_diffrn_measured_fraction_theta_full 0.998
_diffrn_measured_fraction_theta_max 0.998
_diffrn_measurement_device_type 'Xcalibur, Eos, Gemini'
_diffrn_measurement_method '\w scans'
_diffrn_radiation_type CuK\a
_diffrn_radiation_wavelength 1.54184
_diffrn_reflns_av_R_equivalents 0.0763
_diffrn_reflns_av_unetI/netI 0.1128
_diffrn_reflns_Laue_measured_fraction_full 0.998
_diffrn_reflns_Laue_measured_fraction_max 0.998
_diffrn_reflns_limit_h_max 12
_diffrn_reflns_limit_h_min -12
_diffrn_reflns_limit_k_max 13
_diffrn_reflns_limit_k_min -13
_diffrn_reflns_limit_l_max 20
_diffrn_reflns_limit_l_min -9
_diffrn_reflns_number 11839
_diffrn_reflns_point_group_measured_fraction_full 0.998
_diffrn_reflns_point_group_measured_fraction_max 0.998
_diffrn_reflns_theta_full 67.245
_diffrn_reflns_theta_max 67.245
_diffrn_reflns_theta_min 4.202
_exptl_absorpt_coefficient_mu 13.733
_exptl_absorpt_correction_T_max 1.00000
_exptl_absorpt_correction_T_min 0.20475
_exptl_absorpt_correction_type multi-scan
_exptl_absorpt_process_details sadabs
_exptl_crystal_colour blue
_exptl_crystal_density_diffrn 2.236
_exptl_crystal_description block
_exptl_crystal_F_000 1274
_exptl_crystal_preparation 'Magnetic properties,DNA interaction'
_exptl_crystal_size_max 0.170
_exptl_crystal_size_mid 0.150
_exptl_crystal_size_min 0.120
_refine_diff_density_max 5.460
_refine_diff_density_min -2.627
_refine_diff_density_rms 0.284
_refine_ls_extinction_method none
_refine_ls_goodness_of_fit_ref 1.021
_refine_ls_hydrogen_treatment constr
_refine_ls_matrix_type full
_refine_ls_number_parameters 532
_refine_ls_number_reflns 6831
_refine_ls_number_restraints 1374
_refine_ls_restrained_S_all 0.931
_refine_ls_R_factor_all 0.0935
_refine_ls_R_factor_gt 0.0784
_refine_ls_shift/su_max 0.001
_refine_ls_shift/su_mean 0.000
_refine_ls_structure_factor_coef Fsqd
_refine_ls_weighting_details 'w=1/[\s^2^(Fo^2^)+(0.1304P)^2^] where P=(Fo^2^+2Fc^2^)/3'
_refine_ls_weighting_scheme calc
_refine_ls_wR_factor_gt 0.1958
_refine_ls_wR_factor_ref 0.2204
_reflns_Friedel_coverage 0.000
_reflns_number_gt 5453
_reflns_number_total 6831
_reflns_threshold_expression 'I > 2\s(I)'
_cod_data_source_file c6ra05239h2.cif
_cod_data_source_block exp_6330
_cod_database_code 7225118
_shelx_shelxl_version_number 2014/7
_shelx_space_group_comment
;
The symmetry employed for this shelxl refinement is uniquely defined
by the following loop, which should always be used as a source of
symmetry information in preference to the above space-group names.
They are only intended as comments.
;
_shelx_estimated_absorpt_t_min 0.204
_shelx_estimated_absorpt_t_max 0.290

loop_
_space_group_symop_operation_xyz
'x, y, z'
'-x, -y, -z'

loop_
_atom_site_label
_atom_site_type_symbol
_atom_site_fract_x
_atom_site_fract_y
_atom_site_fract_z
_atom_site_U_iso_or_equiv
_atom_site_adp_type
_atom_site_occupancy
_atom_site_site_symmetry_order
_atom_site_calc_flag
_atom_site_refinement_flags_posn
_atom_site_refinement_flags_adp
Cu1 Cu 0.42376(15) 0.64824(14) 0.49267(9) 0.0166(3) Uani 1 1 d . U
Cu2 Cu 0.36750(16) 0.59404(15) 0.23817(9) 0.0185(4) Uani 1 1 d . U
Cu3 Cu 0.61042(15) 0.81181(15) 0.05320(9) 0.0180(4) Uani 1 1 d . U
Cu4 Cu 0.77796(16) 1.03443(15) 0.18558(9) 0.0188(4) Uani 1 1 d . U
Cu5 Cu 0.70498(15) 0.89214(14) 0.46498(9) 0.0172(4) Uani 1 1 d . U
Pr1 Pr 0.54497(5) 0.82049(5) 0.28304(3) 0.0152(2) Uani 1 1 d . U
O1 O 0.2661(7) 0.5279(7) 0.3300(5) 0.0201(15) Uani 1 1 d . U
O2 O 0.4564(7) 0.6315(7) 0.3223(4) 0.0188(14) Uani 1 1 d . U
O3 O 0.5112(7) 0.7184(7) 0.0150(5) 0.0202(15) Uani 1 1 d . U
O4 O 0.5260(7) 0.7640(7) 0.1561(4) 0.0181(14) Uani 1 1 d . U
O5 O 0.7974(8) 1.0650(7) 0.0658(5) 0.0197(15) Uani 1 1 d . U
O6 O 0.6812(7) 0.9190(7) 0.1761(4) 0.0190(14) Uani 1 1 d . U
O7 O 0.7848(8) 1.0299(7) 0.4256(5) 0.0202(15) Uani 1 1 d . U
O8 O 0.6825(8) 0.9115(7) 0.3477(5) 0.0202(15) Uani 1 1 d . U
O9 O 0.4579(7) 0.7024(7) 0.5864(5) 0.0209(15) Uani 1 1 d . U
O10 O 0.5550(7) 0.7246(7) 0.4400(4) 0.0179(14) Uani 1 1 d . U
O11 O 0.4384(8) 1.0492(7) 0.2227(5) 0.0220(16) Uani 1 1 d . U
H11C H 0.4771 1.1053 0.2000 0.026 Uiso 1 1 d R U
H11D H 0.3583 1.0862 0.2237 0.026 Uiso 1 1 d R U
O12 O 0.7368(7) 0.6364(7) 0.3035(5) 0.0198(15) Uani 1 1 d . U
H12B H 0.8064 0.6572 0.3043 0.024 Uiso 1 1 d R U
H12C H 0.7392 0.6002 0.2660 0.024 Uiso 1 1 d R U
O13 O 0.9129(8) 0.7467(7) 0.4868(5) 0.0243(17) Uani 1 1 d . U
H13B H 0.9150 0.6922 0.5342 0.029 Uiso 1 1 d R U
H13C H 0.9664 0.7873 0.4903 0.029 Uiso 1 1 d R U
O14 O 0.9522(9) 0.6857(8) 0.9721(5) 0.033(2) Uani 1 1 d . .
H14C H 0.9265 0.6703 0.9302 0.040 Uiso 1 1 d R U
H14D H 0.9038 0.6624 1.0112 0.040 Uiso 1 1 d R U
O15 O 0.9007(10) 0.6198(9) 0.6497(6) 0.038(2) Uani 1 1 d . U
H15C H 0.9155 0.6265 0.6971 0.046 Uiso 1 1 d R U
H15D H 0.8491 0.5739 0.6555 0.046 Uiso 1 1 d R U
O16 O 0.9960(8) 0.8630(8) 0.1984(5) 0.0305(18) Uani 1 1 d . U
H16C H 0.9837 0.8016 0.2381 0.037 Uiso 1 1 d R U
H16D H 1.0189 0.8368 0.1565 0.037 Uiso 1 1 d R U
O17 O 0.9496(8) 0.6795(8) 0.3371(6) 0.0316(19) Uani 1 1 d . U
H17C H 1.0059 0.6085 0.3428 0.038 Uiso 1 1 d R U
H17D H 0.9418 0.6932 0.3841 0.038 Uiso 1 1 d R U
O18 O 0.8869(9) 0.1591(8) 0.5031(5) 0.0284(18) Uani 1 1 d . .
H18C H 0.8783 0.1358 0.5554 0.034 Uiso 1 1 d R U
H18D H 0.8532 0.1164 0.4815 0.034 Uiso 1 1 d R U
O19 O 0.0717(8) 0.8013(8) 0.0539(5) 0.0276(18) Uani 1 1 d . U
H19C H 0.0335 0.7647 0.0299 0.033 Uiso 1 1 d R U
H19D H 0.1130 0.8435 0.0178 0.033 Uiso 1 1 d R U
O20 O 0.4309(7) 0.7804(7) 0.8481(5) 0.0192(15) Uani 1 1 d . .
H20C H 0.4593 0.7504 0.8986 0.023 Uiso 1 1 d R U
H20D H 0.4454 0.7198 0.8269 0.023 Uiso 1 1 d R U
O21 O 0.5374(8) 0.3921(7) 0.2430(4) 0.0198(15) Uani 1 1 d . U
H21C H 0.5364 0.3625 0.2956 0.024 Uiso 1 1 d R U
H21D H 0.6038 0.4193 0.2313 0.024 Uiso 1 1 d R U
O22 O 0.2817(8) 0.8779(8) 0.2358(5) 0.0262(16) Uani 1 1 d . U
O23 O 0.3290(7) 0.8942(7) 0.3558(5) 0.0216(15) Uani 1 1 d . U
O24 O 0.1326(8) 0.9075(8) 0.3230(6) 0.0301(19) Uani 1 1 d . U
O25 O 0.2460(8) 0.5233(8) 0.7895(5) 0.0301(19) Uani 1 1 d . U
O26 O 0.1881(9) 0.3892(8) 0.8940(6) 0.037(2) Uani 1 1 d . U
O27 O 0.1986(10) 0.5693(9) 0.9054(6) 0.039(2) Uani 1 1 d . U
O28 O 0.2566(10) 0.3119(9) 0.1724(8) 0.048(3) Uani 1 1 d . U
O29 O 0.0521(9) 0.3598(10) 0.1928(7) 0.046(3) Uani 1 1 d . U
O30 O 0.1699(9) 0.1637(8) 0.2293(7) 0.042(2) Uani 1 1 d . U
C1 C 0.2283(11) 0.5298(10) 0.4748(7) 0.019(2) Uani 1 1 d . U
H1A H 0.1367 0.5731 0.4632 0.023 Uiso 1 1 calc R U
H1B H 0.2378 0.4394 0.4977 0.023 Uiso 1 1 calc R U
C2 C 0.2989(10) 0.5545(10) 0.3947(6) 0.0157(19) Uani 1 1 d . U
C3 C 0.3630(11) 0.5886(11) 0.0708(6) 0.0179(19) Uani 1 1 d . U
H3A H 0.3102 0.6263 0.0192 0.021 Uiso 1 1 calc R U
H3B H 0.4185 0.5063 0.0702 0.021 Uiso 1 1 calc R U
C4 C 0.4461(11) 0.6738(11) 0.0769(7) 0.020(2) Uani 1 1 d . U
C5 C 0.7489(10) 0.9832(10) -0.0440(6) 0.018(2) Uani 1 1 d . U
H5A H 0.8378 0.9669 -0.0607 0.021 Uiso 1 1 calc R U
H5B H 0.6996 1.0645 -0.0809 0.021 Uiso 1 1 calc R U
C6 C 0.7445(11) 0.9882(10) 0.0430(7) 0.019(2) Uani 1 1 d . U
C7 C 0.8649(11) 1.1463(10) 0.2977(7) 0.021(2) Uani 1 1 d . U
H7A H 0.8197 1.2297 0.3020 0.025 Uiso 1 1 calc R U
H7B H 0.9519 1.1230 0.3220 0.025 Uiso 1 1 calc R U
C8 C 0.7959(11) 1.0517(10) 0.3458(7) 0.022(2) Uani 1 1 d . U
C9 C 0.5849(11) 0.8254(11) 0.6235(7) 0.020(2) Uani 1 1 d . U
H9A H 0.5131 0.8934 0.6312 0.025 Uiso 1 1 calc R U
H9B H 0.6123 0.7627 0.6774 0.025 Uiso 1 1 calc R U
C10 C 0.5420(10) 0.7646(10) 0.5648(6) 0.0171(19) Uani 1 1 d . U
N1 N 0.2795(9) 0.5745(9) 0.5366(5) 0.0189(18) Uani 1 1 d . U
H1D H 0.3075 0.5097 0.5826 0.023 Uiso 1 1 calc R U
H1C H 0.2161 0.6330 0.5500 0.023 Uiso 1 1 calc R U
N2 N 0.3939(9) 0.6054(9) 0.3963(5) 0.0196(17) Uani 1 1 d . U
N3 N 0.2795(9) 0.5723(9) 0.1416(6) 0.0220(18) Uani 1 1 d . U
H3C H 0.2672 0.4953 0.1556 0.026 Uiso 1 1 calc R U
H3D H 0.2027 0.6299 0.1282 0.026 Uiso 1 1 calc R U
N4 N 0.4480(9) 0.6904(8) 0.1487(6) 0.0189(17) Uani 1 1 d . U
N5 N 0.6942(9) 0.8816(9) -0.0512(6) 0.0225(19) Uani 1 1 d . U
H5C H 0.7571 0.8194 -0.0613 0.027 Uiso 1 1 calc R U
H5D H 0.6360 0.9128 -0.0939 0.027 Uiso 1 1 calc R U
N6 N 0.6861(9) 0.9142(9) 0.0950(6) 0.0208(17) Uani 1 1 d . U
N7 N 0.8721(9) 1.1525(9) 0.2085(6) 0.0216(18) Uani 1 1 d . U
H7C H 0.9547 1.1297 0.1958 0.026 Uiso 1 1 calc R U
H7D H 0.8361 1.2318 0.1769 0.026 Uiso 1 1 calc R U
N8 N 0.7475(9) 0.9981(8) 0.3023(6) 0.0181(16) Uani 1 1 d . U
N9 N 0.6946(9) 0.8773(9) 0.5874(6) 0.0207(18) Uani 1 1 d . U
H9C H 0.7686 0.8262 0.6143 0.025 Uiso 1 1 calc R U
H9D H 0.6832 0.9535 0.5940 0.025 Uiso 1 1 calc R U
N10 N 0.5959(9) 0.7821(8) 0.4921(5) 0.0168(16) Uani 1 1 d . U
N11 N 0.2460(10) 0.8956(9) 0.3038(6) 0.0229(18) Uani 1 1 d . U
N12 N 0.2101(10) 0.4952(9) 0.8652(6) 0.024(2) Uani 1 1 d . U
N13 N 0.1598(10) 0.2800(10) 0.1988(6) 0.028(2) Uani 1 1 d . U

loop_
_atom_site_aniso_label
_atom_site_aniso_U_11
_atom_site_aniso_U_22
_atom_site_aniso_U_33
_atom_site_aniso_U_23
_atom_site_aniso_U_13
_atom_site_aniso_U_12
Cu1 0.0220(8) 0.0155(8) 0.0119(7) -0.0025(6) -0.0003(6) -0.0061(6)
Cu2 0.0270(8) 0.0162(8) 0.0138(8) -0.0033(6) -0.0001(6) -0.0097(6)
Cu3 0.0256(8) 0.0171(8) 0.0128(7) -0.0046(6) 0.0007(6) -0.0081(6)
Cu4 0.0254(8) 0.0194(8) 0.0141(8) -0.0042(6) 0.0001(6) -0.0109(6)
Cu5 0.0245(8) 0.0151(8) 0.0132(8) -0.0038(6) -0.0013(6) -0.0075(6)
Pr1 0.0209(3) 0.0125(3) 0.0122(3) -0.0025(2) -0.0008(2) -0.0059(2)
O1 0.025(3) 0.024(3) 0.018(3) -0.007(3) -0.004(3) -0.015(3)
O2 0.028(3) 0.020(3) 0.010(3) -0.001(3) 0.000(3) -0.011(3)
O3 0.028(4) 0.022(3) 0.016(3) -0.005(3) -0.003(3) -0.015(3)
O4 0.021(3) 0.021(3) 0.014(3) -0.002(3) -0.002(3) -0.012(3)
O5 0.028(3) 0.020(3) 0.013(3) -0.004(3) 0.000(3) -0.011(3)
O6 0.030(3) 0.017(3) 0.009(3) -0.004(3) 0.004(3) -0.005(3)
O7 0.032(4) 0.015(3) 0.015(3) -0.006(3) 0.001(3) -0.008(3)
O8 0.030(3) 0.014(3) 0.015(3) -0.001(3) -0.005(3) -0.009(3)
O9 0.025(4) 0.019(3) 0.018(3) -0.002(3) 0.001(3) -0.008(3)
O10 0.024(3) 0.021(3) 0.011(3) -0.005(3) -0.002(3) -0.010(3)
O11 0.025(4) 0.016(4) 0.028(4) -0.007(3) 0.009(3) -0.013(3)
O12 0.021(4) 0.021(4) 0.021(4) -0.011(3) 0.003(3) -0.007(3)
O13 0.030(4) 0.022(4) 0.021(4) -0.003(3) 0.002(3) -0.012(3)
O14 0.043(5) 0.035(5) 0.022(4) -0.005(4) 0.000(4) -0.015(4)
O15 0.060(6) 0.032(5) 0.025(4) -0.005(4) -0.004(4) -0.021(4)
O16 0.038(4) 0.027(4) 0.024(4) -0.009(3) -0.002(3) -0.004(3)
O17 0.033(4) 0.024(4) 0.036(5) -0.009(4) -0.001(4) -0.004(3)
O18 0.040(5) 0.032(5) 0.021(4) -0.013(4) 0.007(4) -0.018(4)
O19 0.030(4) 0.024(4) 0.026(4) 0.001(3) 0.004(3) -0.012(3)
O20 0.028(4) 0.011(3) 0.016(4) 0.001(3) -0.003(3) -0.004(3)
O21 0.031(4) 0.017(3) 0.011(3) -0.002(3) 0.000(3) -0.009(3)
O22 0.036(4) 0.025(4) 0.019(3) -0.006(3) 0.000(3) -0.013(3)
O23 0.024(3) 0.025(4) 0.017(3) -0.005(3) -0.003(3) -0.009(3)
O24 0.023(4) 0.034(5) 0.037(5) -0.012(4) 0.000(4) -0.011(4)
O25 0.035(5) 0.031(5) 0.033(5) -0.016(4) 0.012(4) -0.017(4)
O26 0.039(5) 0.022(4) 0.047(6) -0.009(4) 0.003(4) -0.008(4)
O27 0.056(6) 0.035(5) 0.034(5) -0.021(4) 0.000(4) -0.015(4)
O28 0.039(5) 0.031(5) 0.077(7) -0.014(5) -0.001(5) -0.015(4)
O29 0.033(5) 0.055(6) 0.045(6) -0.023(5) -0.011(4) 0.007(5)
O30 0.037(5) 0.021(5) 0.055(6) 0.005(4) 0.008(4) -0.006(4)
C1 0.023(5) 0.018(4) 0.016(4) -0.004(4) 0.001(4) -0.006(4)
C2 0.015(4) 0.017(4) 0.014(4) -0.004(3) 0.000(3) -0.003(3)
C3 0.027(4) 0.024(4) 0.010(4) -0.011(3) 0.002(3) -0.011(4)
C4 0.025(4) 0.021(4) 0.014(4) -0.003(4) -0.001(4) -0.007(4)
C5 0.018(4) 0.020(4) 0.014(4) 0.000(4) -0.001(4) -0.008(4)
C6 0.023(4) 0.018(4) 0.014(4) -0.006(4) -0.004(4) 0.000(4)
C7 0.027(5) 0.014(4) 0.022(5) -0.003(4) -0.003(4) -0.011(4)
C8 0.029(5) 0.016(4) 0.017(4) -0.003(4) -0.002(4) -0.004(4)
C9 0.027(5) 0.023(5) 0.014(4) -0.005(4) 0.007(4) -0.012(4)
C10 0.022(4) 0.017(4) 0.011(4) -0.003(4) -0.004(3) -0.003(4)
N1 0.024(4) 0.020(4) 0.012(4) -0.003(3) 0.002(3) -0.008(3)
N2 0.026(4) 0.022(4) 0.013(3) -0.008(3) 0.004(3) -0.007(3)
N3 0.027(4) 0.023(4) 0.020(4) -0.004(3) -0.004(3) -0.016(3)
N4 0.024(4) 0.016(4) 0.018(4) 0.001(3) -0.003(3) -0.013(3)
N5 0.026(4) 0.025(4) 0.017(4) -0.004(3) 0.002(3) -0.009(4)
N6 0.027(4) 0.020(4) 0.017(4) -0.005(3) -0.003(3) -0.010(3)
N7 0.025(4) 0.016(4) 0.023(4) -0.002(3) 0.002(3) -0.009(3)
N8 0.025(4) 0.015(3) 0.015(4) 0.002(3) 0.002(3) -0.013(3)
N9 0.026(4) 0.015(4) 0.021(4) -0.001(3) -0.004(3) -0.010(3)
N10 0.025(4) 0.019(4) 0.008(3) -0.006(3) -0.002(3) -0.007(3)
N11 0.033(4) 0.016(4) 0.021(4) -0.005(3) -0.006(3) -0.008(3)
N12 0.027(5) 0.013(4) 0.027(5) 0.003(4) -0.005(4) -0.008(4)
N13 0.035(5) 0.025(5) 0.024(5) -0.011(4) 0.003(4) -0.004(4)

loop_
_atom_type_symbol
_atom_type_description
_atom_type_scat_dispersion_real
_atom_type_scat_dispersion_imag
_atom_type_scat_source
C C 0.0181 0.0091 'International Tables Vol C Tables 4.2.6.8 and 6.1.1.4'
H H 0.0000 0.0000 'International Tables Vol C Tables 4.2.6.8 and 6.1.1.4'
N N 0.0311 0.0180 'International Tables Vol C Tables 4.2.6.8 and 6.1.1.4'
O O 0.0492 0.0322 'International Tables Vol C Tables 4.2.6.8 and 6.1.1.4'
Cu Cu -1.9646 0.5888 'International Tables Vol C Tables 4.2.6.8 and 6.1.1.4'
Pr Pr -2.4164 10.2820 'International Tables Vol C Tables 4.2.6.8 and 6.1.1.4'

loop_
_geom_angle_atom_site_label_1
_geom_angle_atom_site_label_2
_geom_angle_atom_site_label_3
_geom_angle
N2 Cu1 O10 91.5(4)
N2 Cu1 O9 176.0(4)
O10 Cu1 O9 85.0(3)
N2 Cu1 N1 83.9(4)
O10 Cu1 N1 174.6(3)
O9 Cu1 N1 99.5(3)
N4 Cu2 O1 169.0(4)
N4 Cu2 O2 92.5(3)
O1 Cu2 O2 84.5(3)
N4 Cu2 N3 81.5(4)
O1 Cu2 N3 101.0(3)
O2 Cu2 N3 173.6(4)
N6 Cu3 O4 90.9(4)
N6 Cu3 O3 172.5(4)
O4 Cu3 O3 84.3(3)
N6 Cu3 N5 83.5(4)
O4 Cu3 N5 173.1(4)
O3 Cu3 N5 100.8(4)
N8 Cu4 O6 90.4(3)
N8 Cu4 O5 175.2(3)
O6 Cu4 O5 85.0(3)
N8 Cu4 N7 83.4(4)
O6 Cu4 N7 173.6(4)
O5 Cu4 N7 101.3(3)
N10 Cu5 O8 90.3(3)
N10 Cu5 O7 168.4(4)
O8 Cu5 O7 84.6(3)
N10 Cu5 N9 82.9(4)
O8 Cu5 N9 170.0(4)
O7 Cu5 N9 100.8(3)
N10 Cu5 O13 102.0(3)
O8 Cu5 O13 96.9(3)
O7 Cu5 O13 89.0(3)
N9 Cu5 O13 91.7(3)
O4 Pr1 O12 79.6(2)
O4 Pr1 O11 96.0(3)
O12 Pr1 O11 150.6(3)
O4 Pr1 O8 140.2(2)
O12 Pr1 O8 85.6(2)
O11 Pr1 O8 79.3(2)
O4 Pr1 O6 70.7(2)
O12 Pr1 O6 81.2(2)
O11 Pr1 O6 70.1(2)
O8 Pr1 O6 70.6(2)
O4 Pr1 O2 72.6(2)
O12 Pr1 O2 75.3(2)
O11 Pr1 O2 131.5(2)
O8 Pr1 O2 138.2(2)
O6 Pr1 O2 139.3(2)
O4 Pr1 O10 140.2(2)
O12 Pr1 O10 79.1(2)
O11 Pr1 O10 118.4(2)
O8 Pr1 O10 70.5(2)
O6 Pr1 O10 137.3(2)
O2 Pr1 O10 69.6(2)
O4 Pr1 O23 117.0(2)
O12 Pr1 O23 139.8(2)
O11 Pr1 O23 68.0(2)
O8 Pr1 O23 98.0(2)
O6 Pr1 O23 137.9(2)
O2 Pr1 O23 75.8(2)
O10 Pr1 O23 64.9(2)
O4 Pr1 O22 70.4(2)
O12 Pr1 O22 136.3(2)
O11 Pr1 O22 65.9(2)
O8 Pr1 O22 137.3(2)
O6 Pr1 O22 116.1(2)
O2 Pr1 O22 65.9(2)
O10 Pr1 O22 104.3(2)
O23 Pr1 O22 47.0(2)
C2 O1 Cu2 107.7(6)
N2 O2 Cu2 108.9(6)
N2 O2 Pr1 118.6(6)
Cu2 O2 Pr1 120.3(3)
C4 O3 Cu3 106.8(6)
N4 O4 Cu3 109.3(6)
N4 O4 Pr1 122.8(6)
Cu3 O4 Pr1 127.9(3)
C6 O5 Cu4 107.5(6)
N6 O6 Cu4 108.2(6)
N6 O6 Pr1 124.7(6)
Cu4 O6 Pr1 126.6(3)
C8 O7 Cu5 107.6(7)
N8 O8 Cu5 108.3(6)
N8 O8 Pr1 123.8(6)
Cu5 O8 Pr1 127.6(4)
C10 O9 Cu1 107.7(7)
N10 O10 Cu1 109.2(6)
N10 O10 Pr1 120.9(5)
Cu1 O10 Pr1 120.0(3)
N11 O22 Pr1 92.3(6)
N11 O23 Pr1 100.5(6)
N1 C1 C2 111.2(9)
O1 C2 N2 123.7(10)
O1 C2 C1 121.9(9)
N2 C2 C1 114.4(9)
N3 C3 C4 110.3(8)
N4 C4 O3 125.0(10)
N4 C4 C3 113.8(9)
O3 C4 C3 121.1(9)
C6 C5 N5 110.4(9)
N6 C6 O5 122.2(10)
N6 C6 C5 116.7(10)
O5 C6 C5 121.1(10)
N7 C7 C8 112.0(9)
N8 C8 O7 123.7(10)
N8 C8 C7 115.7(10)
O7 C8 C7 120.6(10)
N9 C9 C10 109.3(8)
O9 C10 N10 123.9(10)
O9 C10 C9 120.7(9)
N10 C10 C9 115.4(9)
C1 N1 Cu1 111.5(6)
C2 N2 O2 114.6(8)
C2 N2 Cu1 119.0(7)
O2 N2 Cu1 126.2(7)
C3 N3 Cu2 108.0(6)
C4 N4 O4 114.6(9)
C4 N4 Cu2 118.8(8)
O4 N4 Cu2 125.9(7)
C5 N5 Cu3 110.8(7)
C6 N6 O6 116.9(9)
C6 N6 Cu3 117.8(8)
O6 N6 Cu3 125.2(7)
C7 N7 Cu4 109.8(6)
C8 N8 O8 115.0(9)
C8 N8 Cu4 119.0(7)
O8 N8 Cu4 125.9(6)
C9 N9 Cu5 110.6(7)
C10 N10 O10 114.0(8)
C10 N10 Cu5 118.7(7)
O10 N10 Cu5 127.0(6)
O24 N11 O22 120.9(9)
O24 N11 O23 119.3(10)
O22 N11 O23 119.6(10)
O27 N12 O26 122.9(11)
O27 N12 O25 120.7(10)
O26 N12 O25 116.4(10)
O28 N13 O29 121.5(11)
O28 N13 O30 118.3(10)
O29 N13 O30 120.2(11)

loop_
_geom_bond_atom_site_label_1
_geom_bond_atom_site_label_2
_geom_bond_distance
Cu1 N2 1.897(9)
Cu1 O10 1.916(7)
Cu1 O9 1.944(8)
Cu1 N1 1.984(9)
Cu2 N4 1.916(9)
Cu2 O1 1.944(8)
Cu2 O2 1.953(7)
Cu2 N3 2.027(9)
Cu3 N6 1.903(9)
Cu3 O4 1.926(7)
Cu3 O3 1.953(7)
Cu3 N5 1.994(9)
Cu4 N8 1.918(9)
Cu4 O6 1.944(8)
Cu4 O5 1.954(7)
Cu4 N7 2.032(9)
Cu5 N10 1.903(9)
Cu5 O8 1.938(7)
Cu5 O7 1.940(8)
Cu5 N9 2.019(9)
Cu5 O13 2.355(8)
Pr1 O4 2.446(7)
Pr1 O12 2.458(7)
Pr1 O11 2.462(8)
Pr1 O8 2.479(7)
Pr1 O6 2.482(7)
Pr1 O2 2.510(7)
Pr1 O10 2.534(7)
Pr1 O23 2.632(8)
Pr1 O22 2.813(8)
O1 C2 1.304(13)
O2 N2 1.384(11)
O3 C4 1.288(13)
O4 N4 1.379(11)
O5 C6 1.324(13)
O6 N6 1.383(12)
O7 C8 1.299(14)
O8 N8 1.396(11)
O9 C10 1.280(13)
O10 N10 1.394(11)
O22 N11 1.250(13)
O23 N11 1.270(12)
O24 N11 1.230(13)
O25 N12 1.289(13)
O26 N12 1.253(13)
O27 N12 1.218(13)
O28 N13 1.223(14)
O29 N13 1.246(14)
O30 N13 1.254(13)
C1 N1 1.475(14)
C1 C2 1.512(14)
C2 N2 1.315(14)
C3 N3 1.463(13)
C3 C4 1.524(15)
C4 N4 1.283(15)
C5 C6 1.482(14)
C5 N5 1.483(13)
C6 N6 1.300(15)
C7 N7 1.482(14)
C7 C8 1.504(15)
C8 N8 1.292(14)
C9 N9 1.494(14)
C9 C10 1.521(14)
C10 N10 1.318(14)

loop_
_geom_torsion_atom_site_label_1
_geom_torsion_atom_site_label_2
_geom_torsion_atom_site_label_3
_geom_torsion_atom_site_label_4
_geom_torsion
Cu2 O1 C2 N2 -6.3(13)
Cu2 O1 C2 C1 173.1(8)
N1 C1 C2 O1 -176.9(9)
N1 C1 C2 N2 2.6(13)
Cu3 O3 C4 N4 0.5(14)
Cu3 O3 C4 C3 -176.4(8)
N3 C3 C4 N4 14.3(14)
N3 C3 C4 O3 -168.4(10)
Cu4 O5 C6 N6 3.4(12)
Cu4 O5 C6 C5 -176.9(8)
N5 C5 C6 N6 -5.6(14)
N5 C5 C6 O5 174.7(9)
Cu5 O7 C8 N8 7.0(13)
Cu5 O7 C8 C7 -174.8(8)
N7 C7 C8 N8 -4.3(14)
N7 C7 C8 O7 177.3(10)
Cu1 O9 C10 N10 -2.1(13)
Cu1 O9 C10 C9 177.1(8)
N9 C9 C10 O9 173.0(9)
N9 C9 C10 N10 -7.8(13)
C2 C1 N1 Cu1 -0.9(11)
O1 C2 N2 O2 1.2(15)
C1 C2 N2 O2 -178.3(8)
O1 C2 N2 Cu1 176.3(8)
C1 C2 N2 Cu1 -3.2(13)
Cu2 O2 N2 C2 4.6(10)
Pr1 O2 N2 C2 147.2(7)
Cu2 O2 N2 Cu1 -170.0(5)
Pr1 O2 N2 Cu1 -27.4(10)
O10 Cu1 N2 C2 -174.9(8)
N1 Cu1 N2 C2 2.2(8)
O10 Cu1 N2 O2 -0.5(8)
N1 Cu1 N2 O2 176.6(9)
C4 C3 N3 Cu2 -26.9(11)
O3 C4 N4 O4 1.0(16)
C3 C4 N4 O4 178.1(9)
O3 C4 N4 Cu2 -169.8(9)
C3 C4 N4 Cu2 7.3(13)
Cu3 O4 N4 C4 -1.9(11)
Pr1 O4 N4 C4 177.7(7)
Cu3 O4 N4 Cu2 168.2(5)
Pr1 O4 N4 Cu2 -12.3(11)
C6 C5 N5 Cu3 9.4(11)
O5 C6 N6 O6 0.0(15)
C5 C6 N6 O6 -179.7(9)
O5 C6 N6 Cu3 178.4(8)
C5 C6 N6 Cu3 -1.3(13)
Cu4 O6 N6 C6 -3.4(11)
Pr1 O6 N6 C6 168.5(7)
Cu4 O6 N6 Cu3 178.3(5)
Pr1 O6 N6 Cu3 -9.7(11)
C8 C7 N7 Cu4 2.4(11)
O7 C8 N8 O8 -1.0(16)
C7 C8 N8 O8 -179.3(9)
O7 C8 N8 Cu4 -177.5(8)
C7 C8 N8 Cu4 4.3(13)
Cu5 O8 N8 C8 -5.6(11)
Pr1 O8 N8 C8 168.6(7)
Cu5 O8 N8 Cu4 170.6(5)
Pr1 O8 N8 Cu4 -15.2(11)
C10 C9 N9 Cu5 16.6(11)
O9 C10 N10 O10 -1.1(15)
C9 C10 N10 O10 179.7(8)
O9 C10 N10 Cu5 173.3(8)
C9 C10 N10 Cu5 -5.9(13)
Cu1 O10 N10 C10 3.7(10)
Pr1 O10 N10 C10 149.3(7)
Cu1 O10 N10 Cu5 -170.1(5)
Pr1 O10 N10 Cu5 -24.5(10)
Pr1 O22 N11 O24 -169.5(9)
Pr1 O22 N11 O23 6.5(9)
Pr1 O23 N11 O24 169.0(8)
Pr1 O23 N11 O22 -7.1(10)
